data_7235799
loop_
_publ_author_name
'Zhang, Huan'
'Ma, Jiangong'
'Chen, Diming'
'Zhou, Jingmin'
'Zhang, Shaowei'
'Shi, Wei'
'Cheng, Peng'

_publ_section_title
;
 Microporous heterometal--organic framework as a sensor for BTEX with high
 selectivity
;
_journal_issue 48
_journal_name_full 'J. Mater. Chem. A'
_journal_page_first 20450
_journal_paper_doi 10.1039/C4TA04396K
_journal_volume 2
_journal_year 2014
_chemical_formula_sum 'C30 H36 Co3 N12 O36 Tb2'
_chemical_formula_weight 1635.34
_space_group_IT_number 12
_space_group_name_Hall '-C 2y'
_space_group_name_H-M_alt 'C 1 2/m 1'
_symmetry_cell_setting monoclinic
_symmetry_space_group_name_H-M 'C 1 2/m 1'
_atom_sites_solution_hydrogens geom
_atom_sites_solution_primary direct
_atom_sites_solution_secondary difmap
_audit_creation_method SHELXL-97
_cell_angle_alpha 90.00
_cell_angle_beta 125.437(6)
_cell_angle_gamma 90.00
_cell_formula_units_Z 2
_cell_length_a 17.3855(15)
_cell_length_b 17.8778(17)
_cell_length_c 10.7117(8)
_cell_measurement_reflns_used 1809
_cell_measurement_temperature 293(2)
_cell_measurement_theta_max 26.5530
_cell_measurement_theta_min 3.3490
_cell_volume 2712.6(5)
_computing_structure_refinement 'SHELXL-97 (Sheldrick, 1997)'
_computing_structure_solution 'SHELXS-97 (Sheldrick, 1990)'
_diffrn_ambient_temperature 293(2)
_diffrn_measured_fraction_theta_full 0.998
_diffrn_measured_fraction_theta_max 0.998
_diffrn_measurement_device_type 'SuperNova, Single source at offset, Eos'
_diffrn_measurement_method '\w scans'
_diffrn_radiation_monochromator graphite
_diffrn_radiation_source 'fine-focus sealed tube'
_diffrn_radiation_type MoK\a
_diffrn_radiation_wavelength 0.71073
_diffrn_reflns_av_R_equivalents 0.0650
_diffrn_reflns_av_sigmaI/netI 0.1054
_diffrn_reflns_limit_h_max 20
_diffrn_reflns_limit_h_min -14
_diffrn_reflns_limit_k_max 21
_diffrn_reflns_limit_k_min -21
_diffrn_reflns_limit_l_max 12
_diffrn_reflns_limit_l_min -12
_diffrn_reflns_number 5463
_diffrn_reflns_theta_full 25.00
_diffrn_reflns_theta_max 25.00
_diffrn_reflns_theta_min 2.88
_exptl_absorpt_coefficient_mu 3.583
_exptl_absorpt_correction_T_max 1.00000
_exptl_absorpt_correction_T_min 0.38527
_exptl_absorpt_correction_type multi-scan
_exptl_crystal_colour pink
_exptl_crystal_density_diffrn 2.002
_exptl_crystal_density_method 'not measured'
_exptl_crystal_description neddle
_exptl_crystal_F_000 1598
_exptl_crystal_size_max 0.3
_exptl_crystal_size_mid 0.2
_exptl_crystal_size_min 0.05
_platon_squeeze_details
;
;
_refine_diff_density_max 1.355
_refine_diff_density_min -2.025
_refine_diff_density_rms 0.246
_refine_ls_extinction_method none
_refine_ls_goodness_of_fit_ref 1.101
_refine_ls_hydrogen_treatment mixed
_refine_ls_matrix_type full
_refine_ls_number_parameters 195
_refine_ls_number_reflns 2466
_refine_ls_number_restraints 102
_refine_ls_restrained_S_all 1.080
_refine_ls_R_factor_all 0.0713
_refine_ls_R_factor_gt 0.0527
_refine_ls_shift/su_max 0.000
_refine_ls_shift/su_mean 0.000
_refine_ls_structure_factor_coef Fsqd
_refine_ls_weighting_details 'calc w=1/[\s^2^(Fo^2^)+(0.0681P)^2^+0.0000P] where P=(Fo^2^+2Fc^2^)/3'
_refine_ls_weighting_scheme calc
_refine_ls_wR_factor_gt 0.1288
_refine_ls_wR_factor_ref 0.1552
_reflns_number_gt 1939
_reflns_number_total 2466
_reflns_threshold_expression >2sigma(I)
_cod_data_source_file c4ta04396k2.cif
_cod_data_source_block p130722c
_cod_depositor_comments
;
The following automatic conversions were performed:

data item '_exptl_absorpt_correction_type' value 'Multi-scan' was
changed to 'multi-scan' in accordance with the
/home/saulius/struct/COD-crude-data/automatic-downloads/DataCite-retrospective/RSC/depositions/lib/dictionaries/cif_core.dic
dictionary named 'cif_core.dic' version 2.4.2 last updated on
2011-04-26.

Automatic conversion script
Id: cif_fix_values 6909 2019-04-08 15:41:33Z antanas 
;
_cod_original_cell_volume 2712.6(4)
_cod_original_sg_symbol_H-M C2/m
_cod_database_code 7235799

loop_
_symmetry_equiv_pos_as_xyz
'x, y, z'
'-x, y, -z'
'x+1/2, y+1/2, z'
'-x+1/2, y+1/2, -z'
'-x, -y, -z'
'x, -y, z'
'-x+1/2, -y+1/2, -z'
'x+1/2, -y+1/2, z'

loop_
_atom_site_label
_atom_site_type_symbol
_atom_site_fract_x
_atom_site_fract_y
_atom_site_fract_z
_atom_site_U_iso_or_equiv
_atom_site_adp_type
_atom_site_occupancy
_atom_site_symmetry_multiplicity
_atom_site_calc_flag
_atom_site_refinement_flags
Tb1 Tb 0.5000 0.29118(4) 0.0000 0.0145(2) Uani 1 2 d S
Co2 Co 0.2500 0.2500 0.0000 0.0129(4) Uani 1 2 d S
Co3 Co 0.5000 0.5000 0.0000 0.0109(5) Uani 1 4 d S
O O 0.4547(4) 0.4080(3) 0.0615(7) 0.0106(14) Uani 1 1 d .
O1 O 0.4764(4) 0.2612(4) -0.2419(7) 0.0222(16) Uani 1 1 d .
O2 O 0.2511(4) 0.3041(4) 0.1692(7) 0.0192(11) Uani 1 1 d .
O3 O 0.3472(4) 0.3272(4) 0.0127(6) 0.0126(14) Uani 1 1 d .
O4 O 0.6266(6) 0.5000 0.2084(10) 0.028(3) Uani 1 2 d S
H4A H 0.6668 0.4522 0.3029 0.042 Uiso 0.50 1 d PR
H4B H 0.6856 0.5487 0.2792 0.042 Uiso 0.50 1 d PR
O5 O 0.3636(4) 0.3292(4) -0.2689(7) 0.0222(16) Uani 1 1 d .
O6 O 0.4029(4) 0.1896(4) -0.0736(7) 0.0192(11) Uani 1 1 d .
O20 O 0.3628(4) 0.1863(4) 0.1744(7) 0.0253(17) Uani 1 1 d .
H20A H 0.3585 0.1794 0.2514 0.038 Uiso 1 1 d R
H20B H 0.4170 0.2086 0.2105 0.038 Uiso 1 1 d R
O25 O 0.1847(8) 0.3790(7) -0.3608(13) 0.099(4) Uani 1 1 d .
O26 O 0.900(2) 0.5000 0.568(3) 0.194(13) Uani 1 2 d S
C3 N 0.6989(6) 0.5000 0.5788(10) 0.0075(19) Uani 1 2 d SU
C4 N 0.5545(4) 0.5670(4) 0.4064(7) 0.0071(13) Uani 1 1 d U
C6 N 0.6937(5) 0.6284(4) 0.5656(8) 0.0111(14) Uani 1 1 d U
C7 N 0.4203(6) 0.5000 0.2377(11) 0.0063(17) Uani 1 2 d SU
C5 C 0.4013(6) 0.2985(5) -0.3251(10) 0.013(2) Uani 1 1 d .
C9 C 0.6484(5) 0.5624(5) 0.5167(9) 0.0079(14) Uani 1 1 d U
C15 C 0.5121(8) 0.5000 0.3509(13) 0.0070(19) Uani 1 2 d SU
C18 C 0.3917(6) 0.3865(5) 0.0759(10) 0.0092(19) Uani 1 1 d U
C19 C 0.3688(6) 0.4305(5) 0.1743(10) 0.0085(16) Uani 1 1 d U
H19A H 0.3017 0.4415 0.1120 0.010 Uiso 1 1 calc R
H19B H 0.3820 0.3987 0.2581 0.010 Uiso 1 1 calc R
C21 C 0.1842(7) 0.3235(5) 0.1750(11) 0.018(2) Uani 1 1 d .
C22 C 0.7929(6) 0.6343(5) 0.6859(10) 0.0137(17) Uani 1 1 d U
H22A H 0.8238 0.6590 0.6454 0.016 Uiso 1 1 calc R
H22B H 0.8190 0.5843 0.7170 0.016 Uiso 1 1 calc R
C24 C 0.3596(6) 0.3036(5) -0.4927(10) 0.016(2) Uani 1 1 d .
H24A H 0.4103 0.3004 -0.5058 0.020 Uiso 1 1 calc R
H24B H 0.3184 0.2609 -0.5444 0.020 Uiso 1 1 calc R

loop_
_atom_site_aniso_label
_atom_site_aniso_U_11
_atom_site_aniso_U_22
_atom_site_aniso_U_33
_atom_site_aniso_U_23
_atom_site_aniso_U_13
_atom_site_aniso_U_12
Tb1 0.0170(4) 0.0123(4) 0.0123(4) 0.000 0.0073(3) 0.000
Co2 0.0168(9) 0.0154(10) 0.0110(9) -0.0082(8) 0.0105(8) -0.0105(9)
Co3 0.0160(12) 0.0067(12) 0.0168(13) 0.000 0.0134(11) 0.000
O 0.016(3) 0.008(3) 0.015(3) 0.001(3) 0.014(3) 0.001(3)
O1 0.024(4) 0.027(4) 0.014(3) 0.001(3) 0.010(3) 0.001(4)
O2 0.016(2) 0.025(3) 0.013(2) -0.003(2) 0.006(2) -0.009(2)
O3 0.009(3) 0.019(4) 0.014(3) -0.006(3) 0.009(3) -0.005(3)
O4 0.017(5) 0.057(8) 0.005(5) 0.000 0.004(4) 0.000
O5 0.033(4) 0.027(4) 0.012(3) 0.005(3) 0.015(3) 0.005(4)
O6 0.016(2) 0.025(3) 0.013(2) -0.003(2) 0.006(2) -0.009(2)
O20 0.021(4) 0.038(5) 0.017(4) 0.005(3) 0.011(3) -0.005(4)
O25 0.109(9) 0.131(12) 0.072(8) 0.032(8) 0.061(7) 0.057(9)
O26 0.30(3) 0.13(2) 0.113(19) 0.000 0.10(2) 0.000
C3 0.008(3) 0.011(4) 0.001(3) 0.000 0.001(3) 0.000
C4 0.009(2) 0.007(3) 0.005(3) -0.002(2) 0.004(2) 0.000(2)
C6 0.010(3) 0.008(3) 0.007(3) 0.000(2) 0.001(2) 0.000(2)
C7 0.002(3) 0.009(3) 0.009(3) 0.000 0.003(3) 0.000
C5 0.005(4) 0.017(5) 0.007(5) 0.002(4) -0.002(4) -0.001(4)
C9 0.008(3) 0.010(3) 0.005(3) -0.001(2) 0.003(2) -0.001(2)
C15 0.007(3) 0.006(3) 0.007(3) 0.000 0.004(3) 0.000
C18 0.012(4) 0.005(4) 0.006(4) 0.004(3) 0.002(3) 0.000(3)
C19 0.010(3) 0.008(3) 0.010(3) 0.002(3) 0.007(3) 0.000(3)
C21 0.029(5) 0.012(5) 0.021(5) -0.006(5) 0.019(5) -0.010(5)
C22 0.015(3) 0.014(4) 0.008(3) -0.002(3) 0.005(3) -0.003(3)
C24 0.011(5) 0.017(5) 0.012(5) -0.001(4) 0.001(4) -0.006(4)

loop_
_atom_type_symbol
_atom_type_description
_atom_type_scat_dispersion_real
_atom_type_scat_dispersion_imag
_atom_type_scat_source
C C 0.0033 0.0016 'International Tables Vol C Tables 4.2.6.8 and 6.1.1.4'
H H 0.0000 0.0000 'International Tables Vol C Tables 4.2.6.8 and 6.1.1.4'
Co Co 0.3494 0.9721 'International Tables Vol C Tables 4.2.6.8 and 6.1.1.4'
N N 0.0061 0.0033 'International Tables Vol C Tables 4.2.6.8 and 6.1.1.4'
O O 0.0106 0.0060 'International Tables Vol C Tables 4.2.6.8 and 6.1.1.4'
Tb Tb -0.1723 4.1537 'International Tables Vol C Tables 4.2.6.8 and 6.1.1.4'

loop_
_geom_angle_atom_site_label_1
_geom_angle_atom_site_label_2
_geom_angle_atom_site_label_3
_geom_angle
_geom_angle_site_symmetry_1
_geom_angle_site_symmetry_3
O6 Tb1 O6 74.8(3) 2_655 .
O6 Tb1 O1 80.1(2) 2_655 .
O6 Tb1 O1 79.8(2) . .
O6 Tb1 O1 79.8(2) 2_655 2_655
O6 Tb1 O1 80.1(2) . 2_655
O1 Tb1 O1 154.6(3) . 2_655
O6 Tb1 O 118.7(2) 2_655 2_655
O6 Tb1 O 150.6(2) . 2_655
O1 Tb1 O 77.5(2) . 2_655
O1 Tb1 O 126.2(2) 2_655 2_655
O6 Tb1 O 150.6(2) 2_655 .
O6 Tb1 O 118.7(2) . .
O1 Tb1 O 126.2(2) . .
O1 Tb1 O 77.5(2) 2_655 .
O Tb1 O 63.3(3) 2_655 .
O6 Tb1 O5 128.4(2) 2_655 .
O6 Tb1 O5 78.7(2) . .
O1 Tb1 O5 51.9(2) . .
O1 Tb1 O5 137.3(2) 2_655 .
O Tb1 O5 72.7(2) 2_655 .
O Tb1 O5 81.0(2) . .
O6 Tb1 O5 78.7(2) 2_655 2_655
O6 Tb1 O5 128.4(2) . 2_655
O1 Tb1 O5 137.3(2) . 2_655
O1 Tb1 O5 51.9(2) 2_655 2_655
O Tb1 O5 81.0(2) 2_655 2_655
O Tb1 O5 72.7(2) . 2_655
O5 Tb1 O5 149.0(3) . 2_655
O2 Co2 O2 179.998(1) 7 .
O2 Co2 O20 86.8(3) 7 7
O2 Co2 O20 93.2(3) . 7
O2 Co2 O20 93.2(3) 7 .
O2 Co2 O20 86.8(3) . .
O20 Co2 O20 179.998(1) 7 .
O2 Co2 O3 92.2(2) 7 7
O2 Co2 O3 87.8(2) . 7
O20 Co2 O3 89.8(2) 7 7
O20 Co2 O3 90.2(2) . 7
O2 Co2 O3 87.8(2) 7 .
O2 Co2 O3 92.2(2) . .
O20 Co2 O3 90.2(2) 7 .
O20 Co2 O3 89.8(2) . .
O3 Co2 O3 179.998(1) 7 .
O4 Co3 O4 179.999(1) . 5_665
O4 Co3 O 88.9(2) . 5_665
O4 Co3 O 91.1(2) 5_665 5_665
O4 Co3 O 91.1(2) . 6_565
O4 Co3 O 88.9(2) 5_665 6_565
O Co3 O 76.1(3) 5_665 6_565
O4 Co3 O 88.9(2) . 2_655
O4 Co3 O 91.1(2) 5_665 2_655
O Co3 O 103.9(3) 5_665 2_655
O Co3 O 179.999(1) 6_565 2_655
O4 Co3 O 91.1(2) . .
O4 Co3 O 88.9(2) 5_665 .
O Co3 O 180.0 5_665 .
O Co3 O 103.9(3) 6_565 .
O Co3 O 76.1(3) 2_655 .
C18 O Co3 142.9(6) . .
C18 O Tb1 102.2(5) . .
Co3 O Tb1 110.3(2) . .
C5 O1 Tb1 95.8(6) . .
C21 O2 Co2 130.2(6) . .
C18 O3 Co2 143.4(6) . .
C5 O5 Tb1 91.3(5) . .
C21 O6 Tb1 135.8(6) 7 .
C9 C3 C9 113.4(9) . 6_565
C15 C4 C9 113.9(8) . .
C9 C6 C22 122.7(8) . .
C9 C6 C24 118.6(7) . 5_665
C22 C6 C24 118.7(7) . 5_665
C15 C7 C19 121.0(4) . 6_565
C15 C7 C19 121.0(4) . .
C19 C7 C19 118.0(9) 6_565 .
O5 C5 O1 120.7(8) . .
O5 C5 C24 121.9(8) . .
O1 C5 C24 117.4(8) . .
C3 C9 C6 118.1(7) . .
C3 C9 C4 126.7(8) . .
C6 C9 C4 115.1(8) . .
C7 C15 C4 117.5(5) . 6_565
C7 C15 C4 117.5(5) . .
C4 C15 C4 125.0(10) 6_565 .
O C18 O3 120.2(8) . .
O C18 C19 121.3(7) . .
O3 C18 C19 118.5(7) . .
C7 C19 C18 115.0(7) . .
O2 C21 O6 125.9(9) . 7
O2 C21 C22 118.0(8) . 5_666
O6 C21 C22 116.1(8) 7 5_666
C6 C22 C21 114.6(8) . 5_666
C6 C24 C5 114.2(8) 5_665 .

loop_
_geom_bond_atom_site_label_1
_geom_bond_atom_site_label_2
_geom_bond_distance
_geom_bond_site_symmetry_2
Tb1 O6 2.285(6) 2_655
Tb1 O6 2.285(6) .
Tb1 O1 2.436(6) .
Tb1 O1 2.436(6) 2_655
Tb1 O 2.453(6) 2_655
Tb1 O 2.453(6) .
Tb1 O5 2.542(6) .
Tb1 O5 2.542(6) 2_655
Co2 O2 2.045(7) 7
Co2 O2 2.045(7) .
Co2 O20 2.094(6) 7
Co2 O20 2.094(6) .
Co2 O3 2.124(6) 7
Co2 O3 2.124(6) .
Co3 O4 2.032(8) .
Co3 O4 2.032(8) 5_665
Co3 O 2.089(6) 5_665
Co3 O 2.089(6) 6_565
Co3 O 2.089(6) 2_655
Co3 O 2.089(6) .
O C18 1.251(10) .
O1 C5 1.263(10) .
O2 C21 1.250(11) .
O3 C18 1.254(10) .
O5 C5 1.245(11) .
O6 C21 1.273(11) 7
C3 C9 1.335(10) .
C3 C9 1.335(10) 6_565
C4 C15 1.350(8) .
C4 C9 1.352(10) .
C6 C9 1.346(11) .
C6 C22 1.439(10) .
C6 C24 1.452(11) 5_665
C7 C15 1.332(14) .
C7 C19 1.451(9) 6_565
C7 C19 1.451(9) .
C5 C24 1.499(12) .
C15 C4 1.350(8) 6_565
C18 C19 1.541(12) .
C21 O6 1.273(11) 7
C21 C22 1.502(12) 5_666
C22 C21 1.502(12) 5_666
C24 C6 1.451(11) 5_665

loop_
_platon_squeeze_void_nr
_platon_squeeze_void_average_x
_platon_squeeze_void_average_y
_platon_squeeze_void_average_z
_platon_squeeze_void_volume
_platon_squeeze_void_count_electrons
_platon_squeeze_void_content
1 0.000 0.500 0.000 169 42 ' '
2 0.500 0.000 0.000 169 42 ' '
